data_4502986
loop_
_publ_author_name
'Springuel, G\'eraldine'
'Norberg, Bernadette'
'Robeyns, Koen'
'Wouters, Johan'
'Leyssens, Tom'

_publ_section_title
;
 Advances in Pharmaceutical Co-crystal Screening: Effective Co-crystal
 Screening through Structural Resemblance
;
_journal_issue 1
_journal_name_full 'Crystal Growth &amp; Design'
_journal_page_first 475
_journal_paper_doi 10.1021/cg201291k
_journal_volume 12
_journal_year 2012
_chemical_absolute_configuration syn
_chemical_formula_moiety 'C8 H14 N2 O2, C7 H6 O4'
_chemical_formula_sum 'C15 H20 N2 O6'
_chemical_formula_weight 324.33
_chemical_name_systematic
;
 ?
;
_space_group_IT_number 19
_symmetry_cell_setting orthorhombic
_symmetry_space_group_name_Hall 'P 2ac 2ab'
_symmetry_space_group_name_H-M 'P 21 21 21'
_atom_sites_solution_hydrogens geom
_atom_sites_solution_primary direct
_atom_sites_solution_secondary difmap
_audit_creation_method SHELXL-97
_cell_angle_alpha 90.00
_cell_angle_beta 90.00
_cell_angle_gamma 90.00
_cell_formula_units_Z 4
_cell_length_a 6.6134(3)
_cell_length_b 13.1291(7)
_cell_length_c 18.8114(13)
_cell_measurement_reflns_used 3337
_cell_measurement_temperature 293(2)
_cell_measurement_theta_max 32.7625
_cell_measurement_theta_min 3.2586
_cell_volume 1633.36(16)
_computing_cell_refinement
;
CrysAlisPro, Agilent Technologies,
Version 1.171.35.11 (release 16-05-2011 CrysAlis171 .NET)
(compiled May 16 2011,17:55:39)
;
_computing_data_collection
;
CrysAlisPro, Agilent Technologies,
Version 1.171.35.11 (release 16-05-2011 CrysAlis171 .NET)
(compiled May 16 2011,17:55:39)
;
_computing_data_reduction
;
CrysAlisPro, Agilent Technologies,
Version 1.171.35.11 (release 16-05-2011 CrysAlis171 .NET)
(compiled May 16 2011,17:55:39)
;
_computing_structure_refinement 'SHELXL-97 (Sheldrick, 1997)'
_computing_structure_solution Sir98
_diffrn_ambient_temperature 293(2)
_diffrn_detector_area_resol_mean 10.3712
_diffrn_measured_fraction_theta_full 0.998
_diffrn_measured_fraction_theta_max 0.998
_diffrn_measurement_device_type 'Xcalibur, Ruby, Gemini ultra'
_diffrn_measurement_method '\w scans'
_diffrn_radiation_monochromator graphite
_diffrn_radiation_source 'fine-focus sealed tube'
_diffrn_radiation_type MoK\a
_diffrn_radiation_wavelength 0.71073
_diffrn_reflns_av_R_equivalents 0.0175
_diffrn_reflns_av_sigmaI/netI 0.0239
_diffrn_reflns_limit_h_max 5
_diffrn_reflns_limit_h_min -7
_diffrn_reflns_limit_k_max 15
_diffrn_reflns_limit_k_min -12
_diffrn_reflns_limit_l_max 19
_diffrn_reflns_limit_l_min -22
_diffrn_reflns_number 6874
_diffrn_reflns_theta_full 25.00
_diffrn_reflns_theta_max 25.02
_diffrn_reflns_theta_min 3.27
_exptl_absorpt_coefficient_mu 0.103
_exptl_absorpt_correction_T_max 0.9848
_exptl_absorpt_correction_T_min 0.9601
_exptl_absorpt_correction_type multi-scan
_exptl_absorpt_process_details
;
CrysAlisPro, Agilent Technologies,
Version 1.171.35.11 (release 16-05-2011 CrysAlis171 .NET)
(compiled May 16 2011,17:55:39)
Empirical absorption correction using spherical harmonics,
 implemented in SCALE3 ABSPACK scaling algorithm.
;
_exptl_crystal_colour colorless
_exptl_crystal_density_diffrn 1.319
_exptl_crystal_density_method 'not measured'
_exptl_crystal_description prism
_exptl_crystal_F_000 688
_exptl_crystal_size_max 0.40
_exptl_crystal_size_mid 0.30
_exptl_crystal_size_min 0.15
_refine_diff_density_max 0.111
_refine_diff_density_min -0.099
_refine_diff_density_rms 0.024
_refine_ls_extinction_coef 0.019(2)
_refine_ls_extinction_expression Fc^*^=kFc[1+0.001xFc^2^\l^3^/sin(2\q)]^-1/4^
_refine_ls_extinction_method SHELXL
_refine_ls_goodness_of_fit_ref 1.044
_refine_ls_hydrogen_treatment constr
_refine_ls_matrix_type full
_refine_ls_number_parameters 210
_refine_ls_number_reflns 2893
_refine_ls_number_restraints 0
_refine_ls_restrained_S_all 1.044
_refine_ls_R_factor_all 0.0368
_refine_ls_R_factor_gt 0.0330
_refine_ls_shift/su_max 0.000
_refine_ls_shift/su_mean 0.000
_refine_ls_structure_factor_coef Fsqd
_refine_ls_weighting_details 'calc w=1/[\s^2^(Fo^2^)+(0.0495P)^2^+0.0340P] where P=(Fo^2^+2Fc^2^)/3'
_refine_ls_weighting_scheme calc
_refine_ls_wR_factor_gt 0.0827
_refine_ls_wR_factor_ref 0.0864
_reflns_number_gt 2646
_reflns_number_total 2893
_reflns_threshold_expression >2sigma(I)
_cod_data_source_file cg201291k_si_002.cif
_cod_data_source_block bn_tllevidhba
_cod_database_code 4502986

loop_
_symmetry_equiv_pos_as_xyz
'x, y, z'
'-x+1/2, -y, z+1/2'
'x+1/2, -y+1/2, -z'
'-x, y+1/2, -z+1/2'

loop_
_atom_site_label
_atom_site_type_symbol
_atom_site_fract_x
_atom_site_fract_y
_atom_site_fract_z
_atom_site_U_iso_or_equiv
_atom_site_adp_type
_atom_site_occupancy
_atom_site_symmetry_multiplicity
_atom_site_calc_flag
_atom_site_refinement_flags
C1 C 0.7061(3) 0.05157(13) 0.82119(10) 0.0559(5) Uani 1 1 d .
C2 C 0.6387(4) 0.00109(18) 0.75393(12) 0.0780(7) Uani 1 1 d .
H2A H 0.6094 -0.0704 0.7619 0.094 Uiso 1 1 calc R
H2B H 0.7415 0.0068 0.7174 0.094 Uiso 1 1 calc R
C3 C 0.4497(3) 0.05832(16) 0.73294(10) 0.0647(5) Uani 1 1 d .
H3A H 0.3296 0.0236 0.7500 0.078 Uiso 1 1 calc R
H3B H 0.4409 0.0655 0.6817 0.078 Uiso 1 1 calc R
C4 C 0.4735(3) 0.16121(15) 0.76846(10) 0.0580(5) Uani 1 1 d .
H4A H 0.5363 0.2100 0.7366 0.070 Uiso 1 1 calc R
H4B H 0.3438 0.1877 0.7839 0.070 Uiso 1 1 calc R
C5 C 0.6507(2) 0.21134(11) 0.88541(9) 0.0420(4) Uani 1 1 d .
H5 H 0.7602 0.1815 0.9136 0.050 Uiso 1 1 calc R
C6 C 0.4738(2) 0.22672(11) 0.93575(9) 0.0392(4) Uani 1 1 d .
C7 C 0.7306(3) 0.31214(14) 0.85646(11) 0.0605(5) Uani 1 1 d .
H7A H 0.6287 0.3426 0.8261 0.073 Uiso 1 1 calc R
H7B H 0.7547 0.3583 0.8958 0.073 Uiso 1 1 calc R
C8 C 0.9250(4) 0.29923(19) 0.81444(15) 0.0871(7) Uani 1 1 d .
H8A H 0.9699 0.3645 0.7977 0.131 Uiso 1 1 calc R
H8B H 0.9010 0.2551 0.7746 0.131 Uiso 1 1 calc R
H8C H 1.0270 0.2699 0.8445 0.131 Uiso 1 1 calc R
C9 C 0.7833(2) 0.35278(12) 0.60713(9) 0.0436(4) Uani 1 1 d .
C10 C 0.9500(2) 0.29092(13) 0.61360(11) 0.0500(4) Uani 1 1 d .
H10 H 1.0727 0.3180 0.6287 0.060 Uiso 1 1 calc R
C11 C 0.9352(2) 0.18819(12) 0.59770(10) 0.0497(4) Uani 1 1 d .
C12 C 0.7511(2) 0.14684(11) 0.57504(9) 0.0424(4) Uani 1 1 d .
C13 C 0.5848(2) 0.21146(12) 0.56956(10) 0.0453(4) Uani 1 1 d .
H13 H 0.4613 0.1850 0.5548 0.054 Uiso 1 1 calc R
C14 C 0.5986(2) 0.31274(12) 0.58540(10) 0.0486(4) Uani 1 1 d .
H14 H 0.4855 0.3545 0.5817 0.058 Uiso 1 1 calc R
C15 C 0.7388(3) 0.03772(12) 0.55901(10) 0.0515(4) Uani 1 1 d .
N1 N 0.6048(2) 0.13865(9) 0.82935(7) 0.0422(3) Uani 1 1 d .
N2 N 0.3294(2) 0.15742(10) 0.93674(8) 0.0525(4) Uani 1 1 d .
O1 O 0.8323(3) 0.01992(11) 0.86354(9) 0.0888(5) Uani 1 1 d .
O2 O 0.46894(18) 0.30188(7) 0.97574(6) 0.0482(3) Uani 1 1 d .
O3 O 0.79171(19) 0.45383(8) 0.62244(8) 0.0606(4) Uani 1 1 d .
O4 O 1.10349(19) 0.13105(10) 0.60505(11) 0.0863(6) Uani 1 1 d .
O5 O 0.8837(2) -0.01952(10) 0.56192(11) 0.0863(5) Uani 1 1 d .
O6 O 0.55680(19) 0.00460(8) 0.54213(8) 0.0617(4) Uani 1 1 d .
H2C H 0.2249 0.1658 0.9649 0.080 Uiso 1 1 d .
H2D H 0.3422 0.0964 0.9120 0.080 Uiso 1 1 d .
H6 H 0.5607 -0.0649 0.5368 0.080 Uiso 1 1 d .
H4D H 1.0686 0.0678 0.5919 0.080 Uiso 1 1 d .
H3C H 0.9114 0.4739 0.6330 0.080 Uiso 1 1 d .

loop_
_atom_site_aniso_label
_atom_site_aniso_U_11
_atom_site_aniso_U_22
_atom_site_aniso_U_33
_atom_site_aniso_U_23
_atom_site_aniso_U_13
_atom_site_aniso_U_12
C1 0.0612(11) 0.0490(9) 0.0574(12) -0.0061(9) -0.0005(9) 0.0186(9)
C2 0.1041(17) 0.0654(12) 0.0645(15) -0.0202(11) -0.0010(12) 0.0182(13)
C3 0.0710(12) 0.0775(13) 0.0455(11) -0.0103(10) -0.0035(9) -0.0067(11)
C4 0.0598(11) 0.0714(12) 0.0428(10) -0.0027(9) -0.0116(8) 0.0162(9)
C5 0.0435(8) 0.0428(8) 0.0396(9) -0.0009(8) -0.0052(7) 0.0041(7)
C6 0.0457(8) 0.0335(7) 0.0386(9) 0.0027(7) -0.0050(7) 0.0051(6)
C7 0.0673(12) 0.0572(10) 0.0570(12) 0.0006(9) 0.0082(9) -0.0133(9)
C8 0.0769(14) 0.1061(17) 0.0784(16) 0.0026(15) 0.0214(13) -0.0239(14)
C9 0.0496(9) 0.0395(8) 0.0416(10) 0.0025(7) 0.0007(7) -0.0041(7)
C10 0.0401(8) 0.0485(9) 0.0616(11) 0.0008(9) -0.0060(8) -0.0085(7)
C11 0.0400(8) 0.0444(9) 0.0645(12) 0.0043(8) -0.0015(8) 0.0000(7)
C12 0.0438(8) 0.0386(8) 0.0449(10) 0.0028(7) 0.0034(7) -0.0040(6)
C13 0.0387(8) 0.0477(9) 0.0496(10) 0.0010(8) -0.0043(7) -0.0067(7)
C14 0.0439(9) 0.0394(8) 0.0624(12) -0.0020(8) -0.0023(8) 0.0022(7)
C15 0.0547(10) 0.0420(9) 0.0579(11) -0.0012(8) 0.0029(9) -0.0018(8)
N1 0.0456(7) 0.0439(7) 0.0371(8) -0.0007(6) -0.0033(6) 0.0112(6)
N2 0.0580(8) 0.0444(7) 0.0551(10) -0.0116(7) 0.0112(7) -0.0055(6)
O1 0.0954(11) 0.0818(10) 0.0890(12) -0.0047(9) -0.0259(9) 0.0503(9)
O2 0.0592(7) 0.0365(6) 0.0490(7) -0.0077(5) 0.0010(5) 0.0037(5)
O3 0.0587(7) 0.0381(6) 0.0850(9) -0.0078(6) -0.0055(7) -0.0040(5)
O4 0.0478(7) 0.0523(7) 0.1586(17) -0.0022(9) -0.0232(9) 0.0077(6)
O5 0.0659(9) 0.0447(7) 0.1484(16) -0.0114(9) -0.0086(10) 0.0090(6)
O6 0.0612(8) 0.0413(6) 0.0825(10) -0.0127(6) -0.0044(7) -0.0087(6)

loop_
_atom_type_symbol
_atom_type_description
_atom_type_scat_dispersion_real
_atom_type_scat_dispersion_imag
_atom_type_scat_source
C C 0.0033 0.0016 'International Tables Vol C Tables 4.2.6.8 and 6.1.1.4'
H H 0.0000 0.0000 'International Tables Vol C Tables 4.2.6.8 and 6.1.1.4'
N N 0.0061 0.0033 'International Tables Vol C Tables 4.2.6.8 and 6.1.1.4'
O O 0.0106 0.0060 'International Tables Vol C Tables 4.2.6.8 and 6.1.1.4'

loop_
_geom_angle_atom_site_label_1
_geom_angle_atom_site_label_2
_geom_angle_atom_site_label_3
_geom_angle
O1 C1 N1 123.88(17)
O1 C1 C2 127.02(17)
N1 C1 C2 109.09(16)
C1 C2 C3 104.32(16)
C1 C2 H2A 110.9
C3 C2 H2A 110.9
C1 C2 H2B 110.9
C3 C2 H2B 110.9
H2A C2 H2B 108.9
C2 C3 C4 104.02(16)
C2 C3 H3A 111.0
C4 C3 H3A 111.0
C2 C3 H3B 111.0
C4 C3 H3B 111.0
H3A C3 H3B 109.0
N1 C4 C3 103.04(15)
N1 C4 H4A 111.2
C3 C4 H4A 111.2
N1 C4 H4B 111.2
C3 C4 H4B 111.2
H4A C4 H4B 109.1
N1 C5 C6 112.26(13)
N1 C5 C7 112.50(14)
C6 C5 C7 111.97(13)
N1 C5 H5 106.5
C6 C5 H5 106.5
C7 C5 H5 106.5
O2 C6 N2 121.41(15)
O2 C6 C5 120.24(14)
N2 C6 C5 118.34(14)
C8 C7 C5 112.47(16)
C8 C7 H7A 109.1
C5 C7 H7A 109.1
C8 C7 H7B 109.1
C5 C7 H7B 109.1
H7A C7 H7B 107.8
C7 C8 H8A 109.5
C7 C8 H8B 109.5
H8A C8 H8B 109.5
C7 C8 H8C 109.5
H8A C8 H8C 109.5
H8B C8 H8C 109.5
O3 C9 C10 121.69(14)
O3 C9 C14 117.84(14)
C10 C9 C14 120.46(14)
C9 C10 C11 119.98(15)
C9 C10 H10 120.0
C11 C10 H10 120.0
O4 C11 C10 117.47(15)
O4 C11 C12 122.21(15)
C10 C11 C12 120.32(15)
C13 C12 C11 118.24(14)
C13 C12 C15 122.44(16)
C11 C12 C15 119.31(15)
C14 C13 C12 121.63(15)
C14 C13 H13 119.2
C12 C13 H13 119.2
C13 C14 C9 119.37(15)
C13 C14 H14 120.3
C9 C14 H14 120.3
O5 C15 O6 121.68(15)
O5 C15 C12 123.35(17)
O6 C15 C12 114.96(15)
C1 N1 C5 122.76(14)
C1 N1 C4 112.36(14)
C5 N1 C4 123.84(13)
C6 N2 H2C 119.5
C6 N2 H2D 121.4
H2C N2 H2D 118.8
C9 O3 H3C 112.8
C11 O4 H4D 105.9
C15 O6 H6 109.2

loop_
_geom_bond_atom_site_label_1
_geom_bond_atom_site_label_2
_geom_bond_distance
C1 O1 1.226(2)
C1 N1 1.334(2)
C1 C2 1.496(3)
C2 C3 1.511(3)
C2 H2A 0.9700
C2 H2B 0.9700
C3 C4 1.515(3)
C3 H3A 0.9700
C3 H3B 0.9700
C4 N1 1.468(2)
C4 H4A 0.9700
C4 H4B 0.9700
C5 N1 1.454(2)
C5 C6 1.518(2)
C5 C7 1.526(2)
C5 H5 0.9800
C6 O2 1.2412(19)
C6 N2 1.319(2)
C7 C8 1.519(3)
C7 H7A 0.9700
C7 H7B 0.9700
C8 H8A 0.9600
C8 H8B 0.9600
C8 H8C 0.9600
C9 O3 1.3587(19)
C9 C10 1.375(2)
C9 C14 1.392(2)
C10 C11 1.385(2)
C10 H10 0.9300
C11 O4 1.349(2)
C11 C12 1.400(2)
C12 C13 1.393(2)
C12 C15 1.466(2)
C13 C14 1.366(2)
C13 H13 0.9300
C14 H14 0.9300
C15 O5 1.219(2)
C15 O6 1.319(2)
N2 H2C 0.8773
N2 H2D 0.9302
O3 H3C 0.8574
O4 H4D 0.8966
O6 H6 0.9183

loop_
_geom_torsion_atom_site_label_1
_geom_torsion_atom_site_label_2
_geom_torsion_atom_site_label_3
_geom_torsion_atom_site_label_4
_geom_torsion
O1 C1 C2 C3 166.5(2)
N1 C1 C2 C3 -12.9(2)
C1 C2 C3 C4 24.0(2)
C2 C3 C4 N1 -26.1(2)
N1 C5 C6 O2 -163.10(13)
C7 C5 C6 O2 -35.4(2)
N1 C5 C6 N2 18.3(2)
C7 C5 C6 N2 145.98(16)
N1 C5 C7 C8 -60.5(2)
C6 C5 C7 C8 171.95(17)
O3 C9 C10 C11 179.79(17)
C14 C9 C10 C11 0.7(3)
C9 C10 C11 O4 -179.95(17)
C9 C10 C11 C12 0.0(3)
O4 C11 C12 C13 179.46(18)
C10 C11 C12 C13 -0.5(3)
O4 C11 C12 C15 0.3(3)
C10 C11 C12 C15 -179.57(18)
C11 C12 C13 C14 0.3(3)
C15 C12 C13 C14 179.34(18)
C12 C13 C14 C9 0.4(3)
O3 C9 C14 C13 179.98(16)
C10 C9 C14 C13 -0.9(3)
C13 C12 C15 O5 178.25(19)
C11 C12 C15 O5 -2.7(3)
C13 C12 C15 O6 -2.9(3)
C11 C12 C15 O6 176.17(17)
O1 C1 N1 C5 7.4(3)
C2 C1 N1 C5 -173.12(17)
O1 C1 N1 C4 176.2(2)
C2 C1 N1 C4 -4.4(2)
C6 C5 N1 C1 -118.20(17)
C7 C5 N1 C1 114.42(18)
C6 C5 N1 C4 74.4(2)
C7 C5 N1 C4 -53.0(2)
C3 C4 N1 C1 19.7(2)
C3 C4 N1 C5 -171.76(15)
